data_1547391
loop_
_publ_author_name
'Rashmi Dubey'
'Ashish Kumar Tewari'
'Ved Prakash Singh'
'Praveen Singh'
'Jawahar Singh Dangi'
'Carmen Puerta'
'Pedro Valerga'
'Rajni Kant'

_publ_section_title
;
 Molecular Docking Study of Conformational Polymorph: Building Block of
 Crystal Chemistry
;
_journal_name_full 'Tne Scientific World Journal'
_journal_page_first 309710
_journal_paper_doi 10.1155/2013/309710
_journal_volume 2013
_journal_year 2013
_chemical_formula_moiety 'C18 H18 N4 O2'
_chemical_formula_sum 'C18 H18 N4 O2'
_chemical_formula_weight 322.37
_chemical_name_systematic
;
 2-[2-(3-Cyano-4,6-dimethyl-2-oxo-2H-pyridin-1-yl)-ethoxy]-4,6-dimethyl-
nicotinonitrile
;
_space_group_IT_number 14
_symmetry_cell_setting monoclinic
_symmetry_space_group_name_Hall '-P 2yn'
_symmetry_space_group_name_H-M 'P 1 21/n 1'
_atom_sites_solution_hydrogens geom
_atom_sites_solution_primary direct
_atom_sites_solution_secondary difmap
_cell_angle_alpha 90.00
_cell_angle_beta 93.802(4)
_cell_angle_gamma 90.00
_cell_formula_units_Z 4
_cell_length_a 10.0026(4)
_cell_length_b 13.6580(8)
_cell_length_c 12.0838(7)
_cell_measurement_reflns_used 5459
_cell_measurement_temperature 293(2)
_cell_volume 1647.20(15)
_computing_structure_refinement 'SHELXL-97 (Sheldrick, 1997)'
_diffrn_ambient_temperature 293(2)
_diffrn_measured_fraction_theta_full 0.924
_diffrn_measured_fraction_theta_max 0.924
_diffrn_radiation_monochromator graphite
_diffrn_radiation_source 'fine-focus sealed tube'
_diffrn_radiation_type MoK\a
_diffrn_radiation_wavelength 0.71073
_diffrn_reflns_av_R_equivalents 0.0787
_diffrn_reflns_av_sigmaI/netI 0.2767
_diffrn_reflns_limit_h_max 14
_diffrn_reflns_limit_h_min -14
_diffrn_reflns_limit_k_max 20
_diffrn_reflns_limit_k_min -18
_diffrn_reflns_limit_l_max 16
_diffrn_reflns_limit_l_min -18
_diffrn_reflns_number 18413
_diffrn_reflns_theta_full 32.37
_diffrn_reflns_theta_max 32.37
_diffrn_reflns_theta_min 2.96
_exptl_absorpt_coefficient_mu 0.098
_exptl_crystal_density_diffrn 1.484
_exptl_crystal_density_method 'not measured'
_exptl_crystal_F_000 780
_refine_diff_density_max 0.361
_refine_diff_density_min -0.303
_refine_diff_density_rms 0.047
_refine_ls_extinction_method none
_refine_ls_goodness_of_fit_ref 0.713
_refine_ls_hydrogen_treatment mixed
_refine_ls_matrix_type full
_refine_ls_number_parameters 217
_refine_ls_number_reflns 5459
_refine_ls_number_restraints 0
_refine_ls_restrained_S_all 0.713
_refine_ls_R_factor_all 0.2097
_refine_ls_R_factor_gt 0.0595
_refine_ls_shift/su_max 0.043
_refine_ls_shift/su_mean 0.008
_refine_ls_structure_factor_coef Fsqd
_refine_ls_weighting_details 'calc w=1/[\s^2^(Fo^2^)+(0.1103P)^2^+0.4650P] where P=(Fo^2^+2Fc^2^)/3'
_refine_ls_weighting_scheme calc
_refine_ls_wR_factor_gt 0.1660
_refine_ls_wR_factor_ref 0.2105
_reflns_number_gt 1549
_reflns_number_total 5459
_reflns_threshold_expression >2sigma(I)
_cod_data_source_file cifof1b.cif
_cod_data_source_block rkak-2
_cod_depositor_comments
;

2019-03-11
Changing absurd Z value              miguel
;
_cod_original_formula_sum 'C18 H18 N2 O2'
_cod_original_formula_weight 294.34
_cod_original_formula_units_Z 5
_cod_original_sg_symbol_H-M 'P 21/n'
_cod_database_code 1547391

loop_
_symmetry_equiv_pos_as_xyz
'x, y, z'
'-x+1/2, y+1/2, -z+1/2'
'-x, -y, -z'
'x-1/2, -y-1/2, z-1/2'

loop_
_atom_site_label
_atom_site_type_symbol
_atom_site_fract_x
_atom_site_fract_y
_atom_site_fract_z
_atom_site_U_iso_or_equiv
_atom_site_adp_type
_atom_site_occupancy
_atom_site_symmetry_multiplicity
_atom_site_calc_flag
_atom_site_refinement_flags
_atom_site_disorder_assembly
_atom_site_disorder_group
O2 O 0.43224(16) 0.19552(13) 0.52311(15) 0.0522(5) Uani 1 1 d . . .
O1 O 0.37472(18) 0.20395(14) 0.85639(16) 0.0607(6) Uani 1 1 d . . .
N1 N 0.27074(18) 0.26064(14) 0.69528(17) 0.0406(5) Uani 1 1 d . . .
N3 N 0.63145(19) 0.11888(15) 0.48752(18) 0.0458(6) Uani 1 1 d . . .
C11 C 0.5046(2) 0.13779(18) 0.4583(2) 0.0417(6) Uani 1 1 d . . .
C12 C 0.4361(2) 0.10315(18) 0.3618(2) 0.0431(6) Uani 1 1 d . . .
C5 C 0.1577(2) 0.26899(18) 0.6246(2) 0.0426(6) Uani 1 1 d . . .
C2 C 0.1475(2) 0.16241(18) 0.8185(2) 0.0416(6) Uani 1 1 d . . .
C3 C 0.0353(2) 0.16955(18) 0.7478(2) 0.0465(7) Uani 1 1 d . . .
C10 C 0.4958(2) 0.2321(2) 0.6250(2) 0.0488(7) Uani 1 1 d . . .
H10A H 0.5799 0.2638 0.6113 0.059 Uiso 1 1 calc R . .
H10B H 0.5137 0.1790 0.6772 0.059 Uiso 1 1 calc R . .
C4 C 0.0422(2) 0.22445(19) 0.6510(2) 0.0474(7) Uani 1 1 d . . .
H4 H -0.0340 0.2308 0.6031 0.057 Uiso 1 1 calc R . .
C6 C 0.1500(3) 0.1062(2) 0.9184(3) 0.0568(8) Uani 1 1 d . . .
C1 C 0.2720(2) 0.20934(18) 0.7956(2) 0.0437(6) Uani 1 1 d . . .
C16 C 0.2967(3) 0.1244(2) 0.3394(2) 0.0558(8) Uani 1 1 d . . .
C9 C 0.4002(2) 0.30463(19) 0.6706(2) 0.0488(7) Uani 1 1 d . . .
H9A H 0.4415 0.3331 0.7381 0.059 Uiso 1 1 calc R . .
H9B H 0.3840 0.3571 0.6173 0.059 Uiso 1 1 calc R . .
C14 C 0.6388(2) 0.02901(19) 0.3183(2) 0.0501(7) Uani 1 1 d . . .
H14 H 0.6892 -0.0078 0.2715 0.060 Uiso 1 1 calc R . .
C15 C 0.6985(2) 0.06433(18) 0.4164(2) 0.0457(7) Uani 1 1 d . . .
C13 C 0.5056(2) 0.04745(18) 0.2885(2) 0.0459(7) Uani 1 1 d . . .
C8 C 0.1632(3) 0.3285(2) 0.5215(2) 0.0592(8) Uani 1 1 d . . .
H8A H 0.2521 0.3540 0.5167 0.089 Uiso 1 1 calc R . .
H8B H 0.1008 0.3818 0.5233 0.089 Uiso 1 1 calc R . .
H8C H 0.1403 0.2881 0.4581 0.089 Uiso 1 1 calc R . .
C17 C 0.4373(3) 0.0093(2) 0.1831(2) 0.0627(8) Uani 1 1 d . . .
H17A H 0.3451 0.0294 0.1783 0.094 Uiso 1 1 calc R . .
H17B H 0.4420 -0.0609 0.1826 0.094 Uiso 1 1 calc R . .
H17C H 0.4809 0.0349 0.1209 0.094 Uiso 1 1 calc R . .
N4 N 0.1865(3) 0.1409(2) 0.3211(3) 0.0884(10) Uani 1 1 d . . .
C7 C -0.0940(3) 0.1193(2) 0.7731(3) 0.0680(9) Uani 1 1 d . . .
H7A H -0.1614 0.1327 0.7148 0.102 Uiso 1 1 calc R . .
H7B H -0.1232 0.1433 0.8421 0.102 Uiso 1 1 calc R . .
H7C H -0.0794 0.0499 0.7784 0.102 Uiso 1 1 calc R . .
N2 N 0.1514(3) 0.0612(2) 0.9978(2) 0.0843(9) Uani 1 1 d . . .
C18 C 0.8430(2) 0.0438(2) 0.4500(3) 0.0640(8) Uani 1 1 d . . .
H18A H 0.8665 0.0740 0.5204 0.096 Uiso 1 1 calc R . .
H18B H 0.8984 0.0699 0.3952 0.096 Uiso 1 1 calc R . .
H18C H 0.8566 -0.0257 0.4560 0.096 Uiso 1 1 calc R . .

loop_
_atom_site_aniso_label
_atom_site_aniso_U_11
_atom_site_aniso_U_22
_atom_site_aniso_U_33
_atom_site_aniso_U_23
_atom_site_aniso_U_13
_atom_site_aniso_U_12
O2 0.0415(10) 0.0640(12) 0.0505(11) -0.0120(10) -0.0003(8) 0.0055(8)
O1 0.0493(11) 0.0789(14) 0.0522(12) 0.0051(11) -0.0089(9) 0.0033(9)
N1 0.0398(11) 0.0395(12) 0.0421(13) -0.0059(10) 0.0003(9) -0.0001(9)
N3 0.0413(12) 0.0488(13) 0.0470(14) 0.0017(11) 0.0011(10) 0.0015(9)
C11 0.0392(13) 0.0412(15) 0.0448(16) 0.0058(12) 0.0033(12) 0.0004(11)
C12 0.0411(13) 0.0401(14) 0.0473(16) 0.0039(13) -0.0026(12) -0.0011(11)
C5 0.0418(14) 0.0414(14) 0.0446(15) -0.0049(13) 0.0015(11) 0.0050(11)
C2 0.0486(14) 0.0402(15) 0.0368(14) -0.0003(12) 0.0085(11) 0.0047(11)
C3 0.0442(14) 0.0442(16) 0.0516(17) -0.0105(14) 0.0063(12) 0.0004(11)
C10 0.0407(14) 0.0600(17) 0.0454(16) -0.0064(14) -0.0001(12) -0.0039(12)
C4 0.0407(14) 0.0520(16) 0.0484(17) -0.0089(14) -0.0054(12) 0.0023(12)
C6 0.0567(17) 0.0603(19) 0.0543(19) -0.0018(17) 0.0106(14) 0.0025(14)
C1 0.0451(15) 0.0445(15) 0.0408(15) -0.0038(13) -0.0014(12) 0.0061(11)
C16 0.0471(17) 0.0580(18) 0.061(2) -0.0015(15) -0.0072(14) 0.0041(13)
C9 0.0409(14) 0.0546(16) 0.0507(17) -0.0056(14) 0.0014(12) -0.0090(12)
C14 0.0496(15) 0.0461(16) 0.0548(18) -0.0067(14) 0.0047(13) 0.0025(12)
C15 0.0436(14) 0.0413(15) 0.0520(17) 0.0053(14) 0.0016(13) 0.0008(11)
C13 0.0482(15) 0.0407(15) 0.0488(17) -0.0005(13) 0.0030(12) -0.0052(11)
C8 0.0630(18) 0.0615(19) 0.0521(18) 0.0133(16) -0.0021(14) 0.0037(14)
C17 0.0622(18) 0.068(2) 0.057(2) -0.0198(16) -0.0047(14) -0.0050(14)
N4 0.0568(17) 0.108(2) 0.097(2) -0.0186(18) -0.0210(15) 0.0132(15)
C7 0.0528(17) 0.079(2) 0.074(2) -0.0023(18) 0.0134(15) -0.0126(15)
N2 0.098(2) 0.088(2) 0.067(2) 0.0266(18) 0.0071(16) -0.0007(16)
C18 0.0465(16) 0.073(2) 0.071(2) -0.0087(17) -0.0035(14) 0.0128(14)

loop_
_atom_type_symbol
_atom_type_description
_atom_type_scat_dispersion_real
_atom_type_scat_dispersion_imag
_atom_type_scat_source
C C 0.0033 0.0016 'International Tables Vol C Tables 4.2.6.8 and 6.1.1.4'
H H 0.0000 0.0000 'International Tables Vol C Tables 4.2.6.8 and 6.1.1.4'
N N 0.0061 0.0033 'International Tables Vol C Tables 4.2.6.8 and 6.1.1.4'
O O 0.0106 0.0060 'International Tables Vol C Tables 4.2.6.8 and 6.1.1.4'

loop_
_geom_angle_atom_site_label_1
_geom_angle_atom_site_label_2
_geom_angle_atom_site_label_3
_geom_angle
_geom_angle_site_symmetry_1
_geom_angle_site_symmetry_3
C11 O2 C10 118.34(19) . .
C5 N1 C1 122.6(2) . .
C5 N1 C9 122.5(2) . .
C1 N1 C9 114.90(19) . .
C11 N3 C15 116.6(2) . .
N3 C11 O2 120.1(2) . .
N3 C11 C12 124.5(2) . .
O2 C11 C12 115.4(2) . .
C13 C12 C11 118.7(2) . .
C13 C12 C16 120.9(2) . .
C11 C12 C16 120.4(2) . .
C4 C5 N1 119.5(2) . .
C4 C5 C8 121.2(2) . .
N1 C5 C8 119.3(2) . .
C3 C2 C6 122.3(2) . .
C3 C2 C1 122.0(2) . .
C6 C2 C1 115.7(2) . .
C2 C3 C4 118.5(2) . .
C2 C3 C7 121.2(3) . .
C4 C3 C7 120.3(2) . .
O2 C10 C9 106.66(19) . .
O2 C10 H10A 110.4 . .
C9 C10 H10A 110.4 . .
O2 C10 H10B 110.4 . .
C9 C10 H10B 110.4 . .
H10A C10 H10B 108.6 . .
C5 C4 C3 121.8(2) . .
C5 C4 H4 119.1 . .
C3 C4 H4 119.1 . .
N2 C6 C2 179.6(4) . .
O1 C1 N1 120.6(2) . .
O1 C1 C2 123.9(2) . .
N1 C1 C2 115.5(2) . .
N4 C16 C12 179.5(4) . .
N1 C9 C10 113.1(2) . .
N1 C9 H9A 109.0 . .
C10 C9 H9A 108.9 . .
N1 C9 H9B 109.0 . .
C10 C9 H9B 109.0 . .
H9A C9 H9B 107.8 . .
C15 C14 C13 121.1(2) . .
C15 C14 H14 119.5 . .
C13 C14 H14 119.5 . .
N3 C15 C14 122.4(2) . .
N3 C15 C18 116.2(2) . .
C14 C15 C18 121.4(2) . .
C14 C13 C12 116.7(2) . .
C14 C13 C17 122.5(2) . .
C12 C13 C17 120.9(2) . .
C5 C8 H8A 109.5 . .
C5 C8 H8B 109.5 . .
H8A C8 H8B 109.5 . .
C5 C8 H8C 109.5 . .
H8A C8 H8C 109.5 . .
H8B C8 H8C 109.5 . .
C13 C17 H17A 109.5 . .
C13 C17 H17B 109.5 . .
H17A C17 H17B 109.5 . .
C13 C17 H17C 109.5 . .
H17A C17 H17C 109.5 . .
H17B C17 H17C 109.5 . .
C3 C7 H7A 109.5 . .
C3 C7 H7B 109.5 . .
H7A C7 H7B 109.5 . .
C3 C7 H7C 109.5 . .
H7A C7 H7C 109.5 . .
H7B C7 H7C 109.5 . .
C15 C18 H18A 109.5 . .
C15 C18 H18B 109.5 . .
H18A C18 H18B 109.5 . .
C15 C18 H18C 109.5 . .
H18A C18 H18C 109.5 . .
H18B C18 H18C 109.5 . .

loop_
_geom_bond_atom_site_label_1
_geom_bond_atom_site_label_2
_geom_bond_distance
_geom_bond_site_symmetry_2
O2 C11 1.354(3) .
O2 C10 1.438(3) .
O1 C1 1.225(3) .
N1 C5 1.376(3) .
N1 C1 1.399(3) .
N1 C9 1.475(3) .
N3 C11 1.320(3) .
N3 C15 1.348(3) .
C11 C12 1.396(3) .
C12 C13 1.389(4) .
C12 C16 1.433(4) .
C5 C4 1.362(3) .
C5 C8 1.492(4) .
C2 C3 1.369(3) .
C2 C6 1.429(4) .
C2 C1 1.444(3) .
C3 C4 1.395(4) .
C3 C7 1.513(3) .
C10 C9 1.506(3) .
C10 H10A 0.9700 .
C10 H10B 0.9700 .
C4 H4 0.9300 .
C6 N2 1.139(4) .
C16 N4 1.132(3) .
C9 H9A 0.9700 .
C9 H9B 0.9700 .
C14 C15 1.379(3) .
C14 C13 1.380(3) .
C14 H14 0.9300 .
C15 C18 1.502(3) .
C13 C17 1.498(4) .
C8 H8A 0.9600 .
C8 H8B 0.9600 .
C8 H8C 0.9600 .
C17 H17A 0.9600 .
C17 H17B 0.9600 .
C17 H17C 0.9600 .
C7 H7A 0.9600 .
C7 H7B 0.9600 .
C7 H7C 0.9600 .
C18 H18A 0.9600 .
C18 H18B 0.9600 .
C18 H18C 0.9600 .

loop_
_geom_torsion_atom_site_label_1
_geom_torsion_atom_site_label_2
_geom_torsion_atom_site_label_3
_geom_torsion_atom_site_label_4
_geom_torsion
_geom_torsion_site_symmetry_1
_geom_torsion_site_symmetry_2
_geom_torsion_site_symmetry_3
_geom_torsion_site_symmetry_4
C15 N3 C11 O2 -177.2(2) . . . .
C15 N3 C11 C12 1.8(4) . . . .
C10 O2 C11 N3 -2.1(3) . . . .
C10 O2 C11 C12 178.8(2) . . . .
N3 C11 C12 C13 -2.2(4) . . . .
O2 C11 C12 C13 176.9(2) . . . .
N3 C11 C12 C16 177.5(2) . . . .
O2 C11 C12 C16 -3.5(3) . . . .
C1 N1 C5 C4 -1.3(3) . . . .
C9 N1 C5 C4 178.3(2) . . . .
C1 N1 C5 C8 177.4(2) . . . .
C9 N1 C5 C8 -3.0(3) . . . .
C6 C2 C3 C4 -178.7(2) . . . .
C1 C2 C3 C4 -0.4(4) . . . .
C6 C2 C3 C7 1.2(4) . . . .
C1 C2 C3 C7 179.6(2) . . . .
C11 O2 C10 C9 172.0(2) . . . .
N1 C5 C4 C3 -0.5(4) . . . .
C8 C5 C4 C3 -179.2(2) . . . .
C2 C3 C4 C5 1.3(4) . . . .
C7 C3 C4 C5 -178.7(2) . . . .
C3 C2 C6 N2 4(60) . . . .
C1 C2 C6 N2 -174(100) . . . .
C5 N1 C1 O1 -179.7(2) . . . .
C9 N1 C1 O1 0.6(3) . . . .
C5 N1 C1 C2 2.1(3) . . . .
C9 N1 C1 C2 -177.5(2) . . . .
C3 C2 C1 O1 -179.4(2) . . . .
C6 C2 C1 O1 -0.9(4) . . . .
C3 C2 C1 N1 -1.3(3) . . . .
C6 C2 C1 N1 177.2(2) . . . .
C13 C12 C16 N4 0(52) . . . .
C11 C12 C16 N4 -180(100) . . . .
C5 N1 C9 C10 -99.8(3) . . . .
C1 N1 C9 C10 79.8(3) . . . .
O2 C10 C9 N1 61.1(3) . . . .
C11 N3 C15 C14 -0.4(4) . . . .
C11 N3 C15 C18 179.6(2) . . . .
C13 C14 C15 N3 -0.6(4) . . . .
C13 C14 C15 C18 179.4(2) . . . .
C15 C14 C13 C12 0.2(4) . . . .
C15 C14 C13 C17 -179.3(3) . . . .
C11 C12 C13 C14 1.1(4) . . . .
C16 C12 C13 C14 -178.6(2) . . . .
C11 C12 C13 C17 -179.4(2) . . . .
C16 C12 C13 C17 0.9(4) . . . .
